data_2212498
loop_
_publ_author_name
'Xia Zhu'
'Yu-Mei Zhang'
'Bao-Long Li'
'Yong Zhang'

_publ_section_title
;
 Poly[bis[\m-1,4-bis(imidazol-1-yl)butane]dicyanatonickel(II)]
;
_journal_coeditor_code BV2047
_journal_issue 3
_journal_name_full 'Acta Crystallographica Section E'
_journal_page_first m921
_journal_page_last m923
_journal_paper_doi 10.1107/S1600536807007684
_journal_volume 63
_journal_year 2007
_chemical_formula_iupac '[Ni (N C O)2 (C10 H14 N4)2]'
_chemical_formula_moiety 'C22 H28 N10 Ni O2'
_chemical_formula_sum 'C22 H28 N10 Ni O2'
_chemical_formula_weight 523.23
_chemical_name_systematic
;
poly[bis[\m-1,4-bis(imidazol-1-yl)butane]dicyanatonickel(II)]
;
_space_group_IT_number 14
_symmetry_cell_setting monoclinic
_symmetry_space_group_name_Hall '-P 2ybc'
_symmetry_space_group_name_H-M 'P 1 21/c 1'
_atom_sites_solution_hydrogens geom
_atom_sites_solution_primary direct
_atom_sites_solution_secondary difmap
_cell_angle_alpha 90.00
_cell_angle_beta 111.025(3)
_cell_angle_gamma 90.00
_cell_formula_units_Z 2
_cell_length_a 7.7060(14)
_cell_length_b 17.585(3)
_cell_length_c 8.9774(16)
_cell_measurement_reflns_used 4597
_cell_measurement_temperature 173(2)
_cell_measurement_theta_max 27.4835
_cell_measurement_theta_min 3.0585
_cell_volume 1135.5(3)
_computing_cell_refinement CrystalClear
_computing_data_collection 'CrystalClear (Rigaku, 2000)'
_computing_data_reduction CrystalClear
_computing_molecular_graphics 'SHELXTL (Bruker, 1998)'
_computing_publication_material SHELXTL
_computing_structure_refinement 'SHELXL97 (Sheldrick, 1997)'
_computing_structure_solution 'SHELXS97 (Sheldrick, 1997)'
_diffrn_ambient_temperature 173(2)
_diffrn_measured_fraction_theta_full 0.996
_diffrn_measured_fraction_theta_max 0.996
_diffrn_measurement_device_type 'Rigaku Mercury CCD area-detector'
_diffrn_measurement_method \w
_diffrn_radiation_monochromator graphite
_diffrn_radiation_source 'fine-focus sealed tube'
_diffrn_radiation_type MoK\a
_diffrn_radiation_wavelength 0.71073
_diffrn_reflns_av_R_equivalents 0.0296
_diffrn_reflns_av_sigmaI/netI 0.0271
_diffrn_reflns_limit_h_max 8
_diffrn_reflns_limit_h_min -9
_diffrn_reflns_limit_k_max 22
_diffrn_reflns_limit_k_min -22
_diffrn_reflns_limit_l_max 11
_diffrn_reflns_limit_l_min -9
_diffrn_reflns_number 12341
_diffrn_reflns_theta_full 27.48
_diffrn_reflns_theta_max 27.48
_diffrn_reflns_theta_min 3.06
_diffrn_standards_decay_% 0
_diffrn_standards_number 0
_exptl_absorpt_coefficient_mu 0.899
_exptl_absorpt_correction_T_max 0.8770
_exptl_absorpt_correction_T_min 0.6622
_exptl_absorpt_correction_type multi-scan
_exptl_absorpt_process_details '(Jacobson, 1998)'
_exptl_crystal_colour blue
_exptl_crystal_density_diffrn 1.530
_exptl_crystal_density_method 'not measured'
_exptl_crystal_description block
_exptl_crystal_F_000 548
_exptl_crystal_size_max 0.50
_exptl_crystal_size_mid 0.30
_exptl_crystal_size_min 0.15
_refine_diff_density_max 0.269
_refine_diff_density_min -0.366
_refine_ls_extinction_method none
_refine_ls_goodness_of_fit_ref 1.064
_refine_ls_hydrogen_treatment constr
_refine_ls_matrix_type full
_refine_ls_number_parameters 161
_refine_ls_number_reflns 2591
_refine_ls_number_restraints 0
_refine_ls_restrained_S_all 1.064
_refine_ls_R_factor_all 0.0374
_refine_ls_R_factor_gt 0.0328
_refine_ls_shift/su_max 0.000
_refine_ls_shift/su_mean 0.000
_refine_ls_structure_factor_coef Fsqd
_refine_ls_weighting_details 'calc w = 1/[\s^2^(Fo^2^)+(0.0383P)^2^+0.5968P] where P=(Fo^2^+2Fc^2^)/3'
_refine_ls_weighting_scheme calc
_refine_ls_wR_factor_gt 0.0792
_refine_ls_wR_factor_ref 0.0816
_reflns_number_gt 2373
_reflns_number_total 2591
_reflns_threshold_expression I>2\s(I)
_cod_data_source_file bv2047.cif
_cod_data_source_block I
_cod_depositor_comments
;
The following automatic conversions were performed:
'_symmetry_cell_setting' value 'Monoclinic' changed to 'monoclinic'
according to '/home/saulius/struct/CIF-dictionaries/cif_core.dic'
dictionary named 'cif_core.dic' version 2.4.1 from 2010-06-29.

Automatic conversion script
Id: cif_fix_enum 1527 2010-12-29 10:47:43Z saulius 

The following automatic conversions were performed:

'_symmetry_cell_setting' value 'Monoclinic' changed to 'monoclinic'
according to /home/saulius/struct/CIF-dictionaries/cif_core.dic
dictionary named 'cif_core.dic' version 2.4.1 from 2010-06-29.

Automatic conversion script
Id: cif_fix_values 1715 2011-07-08 13:25:40Z adriana 
;
_cod_original_sg_symbol_H-M P21/c
_cod_database_code 2212498
_cod_database_fobs_code 2212498

loop_
_symmetry_equiv_pos_as_xyz
'x, y, z'
'-x, y+1/2, -z+1/2'
'-x, -y, -z'
'x, -y-1/2, z-1/2'

loop_
_atom_site_type_symbol
_atom_site_label
_atom_site_fract_x
_atom_site_fract_y
_atom_site_fract_z
_atom_site_U_iso_or_equiv
_atom_site_adp_type
_atom_site_calc_flag
_atom_site_refinement_flags
_atom_site_occupancy
Ni Ni1 0.0000 0.5000 0.5000 0.01417(10) Uani d S 1
O O1 0.5432(2) 0.42574(10) 0.81130(19) 0.0448(4) Uani d . 1
N N1 0.15817(19) 0.40950(8) 0.12622(16) 0.0186(3) Uani d . 1
N N2 0.03217(19) 0.45485(8) 0.29387(16) 0.0171(3) Uani d . 1
N N3 0.8369(2) 0.20236(8) 0.17490(17) 0.0202(3) Uani d . 1
N N4 0.95754(19) 0.11085(8) 0.07417(16) 0.0177(3) Uani d . 1
N N5 0.2881(2) 0.48929(8) 0.61877(18) 0.0215(3) Uani d . 1
C C1 0.2971(3) 0.38130(11) 0.0629(2) 0.0251(4) Uani d . 1
H H1A 0.3599 0.4251 0.0344 0.030 Uiso calc R 1
H H1B 0.2339 0.3517 -0.0356 0.030 Uiso calc R 1
C C2 0.4413(2) 0.33153(10) 0.1823(2) 0.0205(4) Uani d . 1
H H2A 0.3776 0.2949 0.2292 0.025 Uiso calc R 1
H H2B 0.5230 0.3638 0.2698 0.025 Uiso calc R 1
C C3 0.5605(2) 0.28765(10) 0.1071(2) 0.0205(4) Uani d . 1
H H3A 0.4812 0.2523 0.0250 0.025 Uiso calc R 1
H H3B 0.6193 0.3236 0.0547 0.025 Uiso calc R 1
C C4 0.7096(3) 0.24321(11) 0.2353(2) 0.0255(4) Uani d . 1
H H4A 0.7825 0.2788 0.3201 0.031 Uiso calc R 1
H H4B 0.6489 0.2061 0.2838 0.031 Uiso calc R 1
C C5 0.1888(2) 0.43517(10) 0.2759(2) 0.0192(3) Uani d . 1
H H5A 0.3081 0.4386 0.3577 0.023 Uiso calc R 1
C C6 -0.1057(2) 0.44150(9) 0.1484(2) 0.0193(3) Uani d . 1
H H6A -0.2345 0.4503 0.1246 0.023 Uiso calc R 1
C C7 -0.0303(2) 0.41389(10) 0.0441(2) 0.0201(3) Uani d . 1
H H7A -0.0949 0.4003 -0.0642 0.024 Uiso calc R 1
C C8 0.8151(2) 0.13119(9) 0.1136(2) 0.0195(3) Uani d . 1
H H8A 0.7103 0.0998 0.1007 0.023 Uiso calc R 1
C C9 1.0757(2) 0.17191(10) 0.1108(2) 0.0217(4) Uani d . 1
H H9A 1.1911 0.1742 0.0950 0.026 Uiso calc R 1
C C10 1.0029(2) 0.22895(10) 0.1732(2) 0.0237(4) Uani d . 1
H H10A 1.0567 0.2774 0.2084 0.028 Uiso calc R 1
C C11 0.4120(2) 0.45727(10) 0.7128(2) 0.0202(4) Uani d . 1

loop_
_atom_site_aniso_label
_atom_site_aniso_U_11
_atom_site_aniso_U_22
_atom_site_aniso_U_33
_atom_site_aniso_U_12
_atom_site_aniso_U_13
_atom_site_aniso_U_23
Ni1 0.01376(17) 0.01523(16) 0.01470(17) 0.00031(10) 0.00655(12) -0.00009(11)
O1 0.0279(8) 0.0615(11) 0.0396(9) 0.0140(7) 0.0054(7) 0.0193(8)
N1 0.0210(7) 0.0196(7) 0.0168(7) 0.0041(5) 0.0085(6) 0.0000(6)
N2 0.0182(7) 0.0175(7) 0.0173(7) 0.0005(5) 0.0083(5) -0.0001(5)
N3 0.0230(8) 0.0201(7) 0.0182(7) 0.0060(6) 0.0083(6) 0.0016(6)
N4 0.0194(7) 0.0173(7) 0.0166(7) 0.0020(5) 0.0068(5) 0.0011(5)
N5 0.0173(7) 0.0268(8) 0.0205(8) 0.0011(6) 0.0069(6) 0.0001(6)
C1 0.0272(9) 0.0304(9) 0.0212(9) 0.0095(8) 0.0130(7) 0.0012(7)
C2 0.0214(9) 0.0224(8) 0.0193(8) 0.0038(7) 0.0094(7) -0.0019(7)
C3 0.0220(9) 0.0214(8) 0.0202(8) 0.0038(7) 0.0102(7) -0.0020(7)
C4 0.0301(10) 0.0275(9) 0.0216(9) 0.0096(8) 0.0126(8) 0.0000(7)
C5 0.0200(8) 0.0216(8) 0.0167(8) 0.0031(6) 0.0075(7) -0.0006(6)
C6 0.0188(8) 0.0188(8) 0.0203(8) 0.0004(6) 0.0068(7) 0.0000(7)
C7 0.0211(8) 0.0204(8) 0.0174(8) 0.0018(6) 0.0050(7) -0.0003(7)
C8 0.0219(8) 0.0197(8) 0.0172(8) 0.0014(7) 0.0074(6) -0.0002(7)
C9 0.0221(9) 0.0185(8) 0.0262(9) 0.0011(7) 0.0106(7) 0.0023(7)
C10 0.0247(9) 0.0166(8) 0.0292(10) 0.0006(7) 0.0089(7) 0.0012(7)
C11 0.0175(9) 0.0243(9) 0.0216(9) -0.0012(7) 0.0102(7) -0.0020(7)

loop_
_atom_type_symbol
_atom_type_description
_atom_type_scat_dispersion_real
_atom_type_scat_dispersion_imag
_atom_type_scat_source
C C 0.0033 0.0016 'International Tables Vol C Tables 4.2.6.8 and 6.1.1.4'
H H 0.0000 0.0000 'International Tables Vol C Tables 4.2.6.8 and 6.1.1.4'
Co Co 0.3494 0.9721 'International Tables Vol C Tables 4.2.6.8 and 6.1.1.4'
N N 0.0061 0.0033 'International Tables Vol C Tables 4.2.6.8 and 6.1.1.4'
O O 0.0106 0.0060 'International Tables Vol C Tables 4.2.6.8 and 6.1.1.4'

loop_
_geom_angle_atom_site_label_1
_geom_angle_atom_site_label_2
_geom_angle_atom_site_label_3
_geom_angle_site_symmetry_1
_geom_angle_site_symmetry_3
_geom_angle
_geom_angle_publ_flag
N5 Ni1 N5 . 3_566 180.0 no
N5 Ni1 N2 . . 88.63(6) yes
N5 Ni1 N2 3_566 . 91.37(6) no
N5 Ni1 N2 . 3_566 91.37(6) no
N5 Ni1 N2 3_566 3_566 88.63(6) no
N2 Ni1 N2 . 3_566 180.00(3) no
N5 Ni1 N4 . 2_655 89.30(6) yes
N5 Ni1 N4 3_566 2_655 90.70(6) no
N2 Ni1 N4 . 2_655 89.46(5) yes
N2 Ni1 N4 3_566 2_655 90.54(5) no
N5 Ni1 N4 . 4_466 90.70(6) no
N5 Ni1 N4 3_566 4_466 89.30(6) no
N2 Ni1 N4 . 4_466 90.54(5) no
N2 Ni1 N4 3_566 4_466 89.46(5) no
N4 Ni1 N4 2_655 4_466 180.0 no
C5 N1 C7 . . 106.73(14) no
C5 N1 C1 . . 127.23(15) no
C7 N1 C1 . . 126.04(14) no
C5 N2 C6 . . 105.56(14) no
C5 N2 Ni1 . . 127.33(12) no
C6 N2 Ni1 . . 127.09(11) no
C8 N3 C10 . . 106.96(14) no
C8 N3 C4 . . 126.95(15) no
C10 N3 C4 . . 126.08(15) no
C8 N4 C9 . . 105.60(14) no
C8 N4 Ni1 . 2_645 124.78(11) no
C9 N4 Ni1 . 2_645 129.14(11) no
C11 N5 Ni1 . . 148.50(14) yes
N1 C1 C2 . . 111.87(14) no
N1 C1 H1A . . 109.2 no
C2 C1 H1A . . 109.2 no
N1 C1 H1B . . 109.2 no
C2 C1 H1B . . 109.2 no
H1A C1 H1B . . 107.9 no
C1 C2 C3 . . 112.52(14) no
C1 C2 H2A . . 109.1 no
C3 C2 H2A . . 109.1 no
C1 C2 H2B . . 109.1 no
C3 C2 H2B . . 109.1 no
H2A C2 H2B . . 107.8 no
C4 C3 C2 . . 109.67(14) no
C4 C3 H3A . . 109.7 no
C2 C3 H3A . . 109.7 no
C4 C3 H3B . . 109.7 no
C2 C3 H3B . . 109.7 no
H3A C3 H3B . . 108.2 no
N3 C4 C3 . . 113.38(14) no
N3 C4 H4A . . 108.9 no
C3 C4 H4A . . 108.9 no
N3 C4 H4B . . 108.9 no
C3 C4 H4B . . 108.9 no
H4A C4 H4B . . 107.7 no
N2 C5 N1 . . 111.50(15) no
N2 C5 H5A . . 124.2 no
N1 C5 H5A . . 124.3 no
C7 C6 N2 . . 109.88(15) no
C7 C6 H6A . . 125.1 no
N2 C6 H6A . . 125.1 no
C6 C7 N1 . . 106.33(15) no
C6 C7 H7A . . 126.8 no
N1 C7 H7A . . 126.8 no
N4 C8 N3 . . 111.49(15) no
N4 C8 H8A . . 124.3 no
N3 C8 H8A . . 124.3 no
N4 C9 C10 . . 109.83(15) no
N4 C9 H9A . . 125.1 no
C10 C9 H9A . . 125.1 no
N3 C10 C9 . . 106.11(15) no
N3 C10 H10A . . 126.9 no
C9 C10 H10A . . 126.9 no
N5 C11 O1 . . 178.4(2) yes

loop_
_geom_bond_atom_site_label_1
_geom_bond_atom_site_label_2
_geom_bond_site_symmetry_2
_geom_bond_distance
_geom_bond_publ_flag
Ni1 N5 . 2.0980(16) yes
Ni1 N5 3_566 2.0980(16) no
Ni1 N2 . 2.1085(14) yes
Ni1 N2 3_566 2.1085(14) no
Ni1 N4 2_655 2.1229(14) yes
Ni1 N4 4_466 2.1229(14) no
O1 C11 . 1.212(2) no
N1 C5 . 1.356(2) no
N1 C7 . 1.375(2) no
N1 C1 . 1.467(2) no
N2 C5 . 1.320(2) no
N2 C6 . 1.376(2) no
N3 C8 . 1.353(2) no
N3 C10 . 1.368(2) no
N3 C4 . 1.467(2) no
N4 C8 . 1.318(2) no
N4 C9 . 1.370(2) no
N4 Ni1 2_645 2.1229(14) no
N5 C11 . 1.168(2) no
C1 C2 . 1.515(2) no
C1 H1A . 0.9900 no
C1 H1B . 0.9900 no
C2 C3 . 1.530(2) no
C2 H2A . 0.9900 no
C2 H2B . 0.9900 no
C3 C4 . 1.519(2) no
C3 H3A . 0.9900 no
C3 H3B . 0.9900 no
C4 H4A . 0.9900 no
C4 H4B . 0.9900 no
C5 H5A . 0.9500 no
C6 C7 . 1.357(2) no
C6 H6A . 0.9500 no
C7 H7A . 0.9500 no
C8 H8A . 0.9500 no
C9 C10 . 1.364(2) no
C9 H9A . 0.9500 no
C10 H10A . 0.9500 no

loop_
_geom_torsion_atom_site_label_1
_geom_torsion_atom_site_label_2
_geom_torsion_atom_site_label_3
_geom_torsion_atom_site_label_4
_geom_torsion_site_symmetry_1
_geom_torsion
N5 Ni1 N2 C5 . -2.37(14)
N5 Ni1 N2 C5 3_566 177.63(14)
N4 Ni1 N2 C5 2_655 86.94(14)
N4 Ni1 N2 C5 4_466 -93.06(14)
N5 Ni1 N2 C6 . 179.38(14)
N5 Ni1 N2 C6 3_566 -0.62(14)
N4 Ni1 N2 C6 2_655 -91.30(14)
N4 Ni1 N2 C6 4_466 88.70(14)
N2 Ni1 N5 C11 . -106.7(3)
N2 Ni1 N5 C11 3_566 73.3(3)
N4 Ni1 N5 C11 2_655 163.8(3)
N4 Ni1 N5 C11 4_466 -16.2(3)
C5 N1 C1 C2 . 41.0(2)
C7 N1 C1 C2 . -138.05(17)
N1 C1 C2 C3 . 167.27(15)
C1 C2 C3 C4 . 176.28(15)
C8 N3 C4 C3 . -88.4(2)
C10 N3 C4 C3 . 93.0(2)
C2 C3 C4 N3 . -177.04(15)
C6 N2 C5 N1 . -0.28(19)
Ni1 N2 C5 N1 . -178.82(11)
C7 N1 C5 N2 . 0.5(2)
C1 N1 C5 N2 . -178.72(15)
C5 N2 C6 C7 . -0.05(19)
Ni1 N2 C6 C7 . 178.50(11)
N2 C6 C7 N1 . 0.35(19)
C5 N1 C7 C6 . -0.51(19)
C1 N1 C7 C6 . 178.72(16)
C9 N4 C8 N3 . -0.40(18)
Ni1 N4 C8 N3 2_645 172.24(10)
C10 N3 C8 N4 . 0.40(19)
C4 N3 C8 N4 . -178.38(15)
C8 N4 C9 C10 . 0.25(19)
Ni1 N4 C9 C10 2_645 -171.96(12)
C8 N3 C10 C9 . -0.23(19)
C4 N3 C10 C9 . 178.57(16)
N4 C9 C10 N3 . 0.0(2)
